data_2004780
loop_
_publ_author_name
'Tsai, C.-S.'
'Lu, T.-H.'
'Duh, J.-Y.'
'Yeh, S.-J.'

_publ_section_title
;
 (<i>meso</i>-4,8-Diaza-3,9-dimethyl-6,6-trimethyleneundecane-2,10-dione
 dioximato-<i>N</i>,<i>N</i>',<i>N</i>'',<i>N</i>''')oxotechnetium(V),
 [TcO(C~14~H~25~N~4~O~2~)]
;
_journal_issue 4
_journal_name_full 'Acta Crystallographica Section C'
_journal_page_first 838
_journal_page_last 840
_journal_paper_doi 10.1107/S0108270195014181
_journal_volume 52
_journal_year 1996
_chemical_formula_iupac '[Tc1 O1 (C14 H25 N4 O2)]'
_chemical_formula_sum 'C14 H25 N4 O3 Tc'
_chemical_formula_weight 395.37
_space_group_IT_number 14
_symmetry_cell_setting monoclinic
_symmetry_space_group_name_Hall '-P 2ybc'
_symmetry_space_group_name_H-M 'P 1 21/c 1'
_atom_type_scat_source IntTabIV
_cell_angle_alpha 90
_cell_angle_beta 90.743(16)
_cell_angle_gamma 90
_cell_formula_units_Z 4
_cell_length_a 7.428(2)
_cell_length_b 18.238(2)
_cell_length_c 12.4692(14)
_cell_measurement_reflns_used 25
_cell_measurement_temperature 298(3)
_cell_measurement_theta_max 32.2
_cell_measurement_theta_min 14.5
_cell_volume 1689.1(5)
_computing_cell_refinement 'CAD-4 Software'
_computing_data_collection 'CAD-4 Software (Enraf-Nonius, 1989)'
_computing_data_reduction 'NRCVAX (Gabe, Le Page, Charland, Lee & White, 1989)'
_computing_molecular_graphics 'SHELXTL-Plus (Sheldrick, 1986)'
_computing_publication_material NRCVAX
_computing_structure_refinement NRCVAX
_computing_structure_solution NRCVAX
_diffrn_measurement_device 'Enraf-Nonius CAD-4'
_diffrn_measurement_method \q/2\q
_diffrn_radiation_type MoK\a
_diffrn_radiation_wavelength 0.71073
_diffrn_reflns_av_R_equivalents 0.012
_diffrn_reflns_limit_h_max 7
_diffrn_reflns_limit_h_min -7
_diffrn_reflns_limit_k_max 19
_diffrn_reflns_limit_k_min 0
_diffrn_reflns_limit_l_max 13
_diffrn_reflns_limit_l_min 0
_diffrn_reflns_number 4694
_diffrn_reflns_theta_max 44.9
_diffrn_standards_decay_% 1.5
_diffrn_standards_interval_time 60
_diffrn_standards_number 3
_exptl_absorpt_coefficient_mu 0.84
_exptl_absorpt_correction_T_max 0.9995
_exptl_absorpt_correction_T_min 0.9122
_exptl_absorpt_correction_type 'empirical via \y scan (North, Phillips & Mathews, 1968)'
_exptl_crystal_colour 'dark red'
_exptl_crystal_density_diffrn 1.555
_exptl_crystal_density_method 'not measured'
_exptl_crystal_description 'long parallelepiped'
_exptl_crystal_size_max 0.50
_exptl_crystal_size_mid 0.31
_exptl_crystal_size_min 0.25
_refine_diff_density_max 0.52
_refine_diff_density_min -0.63
_refine_ls_extinction_coef 0.195(18)
_refine_ls_extinction_method 'secondary extinction'
_refine_ls_goodness_of_fit_obs 2.02
_refine_ls_hydrogen_treatment refU
_refine_ls_number_parameters 225
_refine_ls_number_reflns 2045
_refine_ls_R_factor_obs 0.032
_refine_ls_shift/esd_max 0.02
_refine_ls_structure_factor_coef F
_refine_ls_weighting_scheme unit
_refine_ls_wR_factor_obs 0.051
_reflns_number_observed 2045
_reflns_number_total 2199
_reflns_observed_criterion I>2.5\s(I)
_cod_data_source_file kh1061.cif
_cod_data_source_block kh1061a
_cod_original_cell_volume 1689.0(5)
_cod_original_sg_symbol_H-M 'P 21/c'
_cod_database_code 2004780

loop_
_symmetry_equiv_pos_as_xyz
x,y,z
x,1/2-y,1/2+z
-x,-y,-z
-x,1/2+y,1/2-z

loop_
_atom_site_label
_atom_site_fract_x
_atom_site_fract_y
_atom_site_fract_z
_atom_site_B_iso_or_equiv
Tc .50077(8) .59648(3) .22510(5) 2.96(3)
O1 .2250(7) .4917(3) .1303(4) 4.3(2)
O2 .3796(8) .4445(3) .2890(5) 5.6(3)
O3 .3750(7) .6509(3) .3006(4) 4.3(2)
N1 .3395(8) .5473(3) .1086(5) 3.5(3)
N2 .5122(8) .4933(4) .2972(5) 4.3(3)
N3 .5748(8) .6454(3) .0969(5) 3.4(3)
N4 .7448(8) .5933(3) .2768(5) 3.4(3)
C1 .3367(9) .5765(4) .0144(6) 3.4(3)
C2 .6530(11) .4792(5) .3552(6) 4.5(4)
C3 .4677(10) .6365(4) -.0017(6) 3.5(3)
C4 .7927(10) .5344(5) .3554(6) 4.4(4)
C5 .2096(11) .5487(6) -.0712(7) 5.2(5)
C6 .6754(13) .4069(6) .4134(9) 6.3(5)
C7 .3715(13) .7070(5) -.0354(8) 5.3(4)
C10 .8162(15) .5732(7) .4687(7) 6.9(6)
C11 .7413(11) .6850(5) .0792(7) 4.6(4)
C12 .8977(10) .6356(5) .2408(7) 4.4(4)
C13 .8403(10) .7041(5) .1821(7) 4.1(4)
C14 .9989(12) .7578(5) .1671(9) 5.6(5)
C15 .7507(12) .7614(5) .2547(8) 5.0(4)
C16 .9218(14) .8081(7) .2519(12) 8.1(7)
H1 .549(9) .633(4) -.059(6) 5.3(18)
H2 .895(10) .519(4) .336(6) 7(2)
H3 .241(10) .592(4) -0.133(6) 5.7(18)
H4 .075(8) .554(3) -.055(4) 3.0(13)
H5 .239(8) .501(3) -.086(4) 3.1(13)
H6 .788(11) .394(4) .414(6) 6.4(19)
H7 .647(14) .407(6) .478(8) 9(3)
H8 .614(11) .368(4) .383(6) 6(2)
H9 .299(12) .732(5) .026(7) 8(2)
H10 .450(12) .745(5) -.041(7) 7(2)
H11 .313(14) .707(6) -.094(8) 10(3)
H12 .923(14) .571(6) .478(8) 8(3)
H13 .736(14) .604(6) .494(8) 11(3)
H14 .796(10) .512(5) .510(6) 6(2)
H15 .723(9) .730(4) .042(5) 4.6(16)
H16 .828(11) .645(5) .034(7) 8(2)
H17 .972(8) .651(3) .303(5) 3.5(14)
H18 .967(14) .584(6) .193(8) 11(3)
H19 .647(10) .791(4) .223(6) 5.9(19)
H20 .721(10) .743(4) .322(6) 5.9(19)
H21 1.108(12) .735(5) .178(7) 8(2)
H22 1.003(11) .786(5) .096(7) 7(2)
H23 .896(15) .856(7) .224(10) 12(4)
H24 .983(15) .814(6) .319(9) 12(3)
H25 .287(15) .474(6) .199(9) 10(4)

loop_
_geom_angle_atom_site_label_1
_geom_angle_atom_site_label_2
_geom_angle_atom_site_label_3
_geom_angle
_geom_angle_publ_flag
O3 Tc N1 109.4(2) yes
O3 Tc N2 108.3(3) yes
O3 Tc N3 111.3(3) yes
O3 Tc N4 111.3(3) yes
N1 Tc N2 86.1(3) yes
N1 Tc N3 77.7(2) yes
N1 Tc N4 139.2(2) yes
N2 Tc N3 140.2(3) yes
N2 Tc N4 78.2(3) yes
N3 Tc N4 90.8(3) yes
Tc N1 O1 122.9(4) yes
Tc N1 C1 117.5(5) yes
O1 N1 C1 119.2(6) yes
Tc N2 O2 123.0(5) yes
Tc N2 C2 116.7(6) yes
O2 N2 C2 120.2(7) yes
Tc N3 C3 119.3(5) yes
Tc N3 C11 127.(5) yes
C3 N3 C11 112.5(6) yes
Tc N4 C4 117.3(5) yes
Tc N4 C12 128.4(5) yes
C4 N4 C12 113.9(6) yes
N1 C1 C5 120.7(7) yes
N1 C1 C3 115.2(6) yes
C3 C1 C5 124.1(7) yes
N2 C2 C4 116.0(7) yes
N2 C2 C6 121.8(8) yes
C4 C2 C6 122.1(7) yes
N3 C3 C1 108.6(6) yes
N3 C3 C7 112.6(7) yes
C1 C3 C7 110.7(6) yes
N4 C4 C2 109.6(6) yes
N4 C4 C10 106.6(7) yes
C2 C4 C10 112.4(7) yes
N3 C11 C13 113.1(7) yes
N4 C12 C13 112.0(6) yes
C11 C13 C12 110.7(7) yes
C11 C13 C14 113.9(7) yes
C11 C13 C15 116.5(7) yes
C12 C13 C14 111.9(7) yes
C12 C13 C15 113.5(7) yes
C14 C13 C15 88.7(6) yes
C13 C14 C16 90.2(7) yes
C13 C15 C16 89.9(7) yes
C14 C16 C15 90.0(7) yes
N1 O1 H25 97(6) no
N2 O2 H25 99(5) no
N4 C12 H17 109(4) no
N3 C3 H1 107(4) no
C1 C3 H1 118(4) no
C7 C3 H1 99(4) no
N4 C4 H2 104(5) no
C2 C4 H2 114(5) no
C10 C4 H2 108(5) no
C1 C5 H3 96(4) no
C1 C5 H4 115(3) no
C1 C5 H5 108(4) no
H3 C5 H4 105(5) no
H3 C5 H5 118(5) no
H4 C5 H5 111(5) no
C2 C6 H6 109(5) no
C2 C6 H7 116(7) no
C2 C6 H8 115(5) no
H6 C6 H7 104(9) no
H6 C6 H8 105(7) no
H7 C6 H8 105(9) no
C3 C7 H9 114(5) no
C3 C7 H10 111(5) no
C3 C7 H11 118(7) no
H9 C7 H10 93(7) no
H9 C7 H11 111(8) no
H10 C7 H11 104(9) no
C4 C10 H12 101(7) no
C4 C10 H13 122(7) no
C6 H6 H7 37(5) no
C6 H6 H8 38(5) no
H7 H6 H8 60(6) no
C6 H7 H6 38(6) no
C6 H7 H8 39(6) no
H6 H7 H8 62(6) no
C6 H8 H6 35(4) no
C6 H8 H7 35(5) no
H6 H8 H7 57(6) no
C7 H9 H10 39(5) no
C7 H10 H9 47(5) no
C7 H10 H11 36(5) no
H9 H10 H11 67(7) no
C7 H11 H10 39(6) no
C10 H12 H13 25(6) no
C10 H12 H14 56(7) no
H13 H12 H14 70(7) no
C10 H13 H12 23(5) no
C10 H14 H12 32(4) no
C16 H23 H24 35(6) no
C16 H24 H23 36(6) no
O1 H25 O2 175(11) no
C4 C10 H14 87(4) no
H12 C10 H13 131(10) no
H12 C10 H14 90(8) no
H13 C10 H14 109(8) no
N3 C11 H15 112(4) no
N3 C11 H16 104(4) no
C13 C11 H15 106(4) no
C13 C11 H16 107(4) no
H15 C11 H16 113(6) no
N4 C12 H18 94(5) no
C13 C12 H17 107(4) no
C13 C12 H18 121(5) no
H17 C12 H18 111(6) no
C13 C14 H21 111(6) no
C13 C14 H22 116(5) no
C16 C14 H21 120(5) no
C16 C14 H22 108(5) no
H21 C14 H22 108(7) no
C13 C15 H19 117(4) no
C13 C15 H20 113(5) no
C16 C15 H19 108(4) no
C16 C15 H20 114(5) no
H19 C15 H20 110(6) no
C14 C16 H23 112(7) no
C14 C16 H24 119(7) no
C15 C16 H23 110(7) no
C15 C16 H24 115(7) no
H23 C16 H24 107(10) no

loop_
_geom_bond_atom_site_label_1
_geom_bond_atom_site_label_2
_geom_bond_distance
_geom_bond_publ_flag
Tc O3 1.664(5) yes
Tc N1 2.075(6) yes
Tc N2 2.087(7) yes
Tc N3 1.917(6) yes
Tc N4 1.917(6) yes
O1 N1 1.353(8) yes
O2 N2 1.330(9) yes
N1 C1 1.290(10) yes
N2 C2 1.290(10) yes
N3 C3 1.465(9) yes
N3 C11 1.452(10) yes
N4 C4 1.493(10) yes
N4 C12 1.449(10) yes
C1 C3 1.479(11) yes
C1 C5 1.504(10) yes
C2 C4 1.446(13) yes
C2 C6 1.512(12) yes
C3 C7 1.528(11) yes
C4 C10 1.588(13) yes
C11 C13 1.511(12) yes
C12 C13 1.507(12) yes
C13 C14 1.545(12) yes
C13 C15 1.539(12) yes
C14 C16 1.518(16) yes
C15 C16 1.531(14) yes
O1 H25 1.02(11) no
O2 H25 1.41(11) no
C3 H1 0.94(7) no
C4 H2 0.85(8) no
C5 H3 1.13(7) no
C5 H4 1.03(6) no
C5 H5 0.91(6) no
C6 H6 0.87(8) no
C6 H7 0.84(10) no
C6 H8 0.92(8) no
C7 H9 1.05(9) no
C7 H10 0.91(9) no
C7 H11 0.85(10) no
C10 H12 0.80(10) no
C10 H13 0.88(11) no
C10 H14 1.25(8) no
C11 H15 0.95(7) no
C11 H16 1.13(9) no
C12 H17 0.98(6) no
C12 H18 1.23(11) no
C14 H21 0.93(9) no
C14 H22 1.02(8) no
C15 H19 1.02(7) no
C15 H20 0.93(7) no
C16 H23 0.96(12) no
C16 H24 0.96(12) no
H6 H7 1.35(13) no
H6 H8 1.42(11) no
H7 H8 1.40(13) no
H9 H10 1.42(13) no
H10 H11 1.39(14) no
H12 H13 1.53(15) no
H12 H14 1.49(13) no
H23 H24 1.55(17) no
